data_7015202
loop_
_publ_author_name
'Seidler-Egdal, Rune Kirk'
'Nielsen, Anne'
'Bond, Andrew D.'
'Bjerrum, Morten J.'
'McKenzie, Christine J.'

_publ_section_title
;
 High turnover catalysis of water oxidation by Mn(II) complexes of
 monoanionic pentadentate ligands.
;
_journal_issue 15
_journal_name_full 'Dalton transactions (Cambridge, England : 2003)'
_journal_page_first 3849
_journal_page_last 3858
_journal_paper_doi 10.1039/c0dt01340d
_journal_volume 40
_journal_year 2011
_chemical_formula_moiety 'C23 H25 Mn N4 O2 +, Cl O4 -, C H4 O'
_chemical_formula_sum 'C24 H29 Cl Mn N4 O7'
_chemical_formula_weight 575.90
_space_group_IT_number 14
_symmetry_cell_setting monoclinic
_symmetry_space_group_name_Hall '-P 2yn'
_symmetry_space_group_name_H-M 'P 1 21/n 1'
_atom_sites_solution_hydrogens geom
_atom_sites_solution_primary direct
_atom_sites_solution_secondary difmap
_audit_creation_method SHELXL-97
_cell_angle_alpha 90.00
_cell_angle_beta 91.263(4)
_cell_angle_gamma 90.00
_cell_formula_units_Z 4
_cell_length_a 13.4609(13)
_cell_length_b 9.6079(9)
_cell_length_c 20.2349(19)
_cell_measurement_reflns_used 3410
_cell_measurement_temperature 180(2)
_cell_measurement_theta_max 22.58
_cell_measurement_theta_min 2.35
_cell_volume 2616.4(4)
_computing_cell_refinement 'SAINT v.7.06a (Bruker, 2003)'
_computing_data_collection 'APEX2 v.1.0-22 (Bruker-Nonius, 2004)'
_computing_data_reduction 'SAINT v.7.06a'
_computing_molecular_graphics 'SHELXTL v.6.12'
_computing_publication_material 'SHELXTL v.6.12'
_computing_structure_refinement 'SHELXTL v.6.12'
_computing_structure_solution 'SHELXTL v.6.12 (Sheldrick, 2001)'
_diffrn_ambient_temperature 180(2)
_diffrn_measured_fraction_theta_full 0.993
_diffrn_measured_fraction_theta_max 0.993
_diffrn_measurement_device_type 'Bruker-Nonius X8APEX-II CCD'
_diffrn_measurement_method 'thin-slice \w and \f scans'
_diffrn_radiation_monochromator graphite
_diffrn_radiation_source 'fine-focus sealed tube'
_diffrn_radiation_type MoK\a
_diffrn_radiation_wavelength 0.71073
_diffrn_reflns_av_R_equivalents 0.0783
_diffrn_reflns_av_sigmaI/netI 0.0733
_diffrn_reflns_limit_h_max 16
_diffrn_reflns_limit_h_min -16
_diffrn_reflns_limit_k_max 11
_diffrn_reflns_limit_k_min -11
_diffrn_reflns_limit_l_max 24
_diffrn_reflns_limit_l_min -24
_diffrn_reflns_number 23627
_diffrn_reflns_theta_full 25.12
_diffrn_reflns_theta_max 25.12
_diffrn_reflns_theta_min 3.60
_diffrn_standards_number 0
_exptl_absorpt_coefficient_mu 0.657
_exptl_absorpt_correction_T_max 0.974
_exptl_absorpt_correction_T_min 0.756
_exptl_absorpt_correction_type multi-scan
_exptl_absorpt_process_details 'SADABS (Sheldrick, 2003)'
_exptl_crystal_colour colourless
_exptl_crystal_density_diffrn 1.462
_exptl_crystal_density_method 'not measured'
_exptl_crystal_description needle
_exptl_crystal_F_000 1196
_exptl_crystal_size_max 0.20
_exptl_crystal_size_mid 0.08
_exptl_crystal_size_min 0.04
_refine_diff_density_max 0.330
_refine_diff_density_min -0.348
_refine_diff_density_rms 0.068
_refine_ls_extinction_method none
_refine_ls_goodness_of_fit_ref 1.026
_refine_ls_hydrogen_treatment constr
_refine_ls_matrix_type full
_refine_ls_number_parameters 362
_refine_ls_number_reflns 4635
_refine_ls_number_restraints 19
_refine_ls_restrained_S_all 1.034
_refine_ls_R_factor_all 0.1014
_refine_ls_R_factor_gt 0.0461
_refine_ls_shift/su_max 0.001
_refine_ls_shift/su_mean 0.000
_refine_ls_structure_factor_coef Fsqd
_refine_ls_weighting_details 'calc w=1/[\s^2^(Fo^2^)+(0.0527P)^2^+1.7292P] where P=(Fo^2^+2Fc^2^)/3'
_refine_ls_weighting_scheme calc
_refine_ls_wR_factor_gt 0.1028
_refine_ls_wR_factor_ref 0.1252
_reflns_number_gt 2853
_reflns_number_total 4635
_reflns_threshold_expression I>2\s(I)
_cod_data_source_file c0dt01340d.txt
_cod_data_source_block '[Mn(bzbpena)]n(ClO4)n'
_cod_original_sg_symbol_H-M 'P 21/n'
_cod_database_code 7015202

loop_
_symmetry_equiv_pos_as_xyz
'x, y, z'
'-x+1/2, y+1/2, -z+1/2'
'-x, -y, -z'
'x-1/2, -y-1/2, z-1/2'

loop_
_atom_site_label
_atom_site_type_symbol
_atom_site_fract_x
_atom_site_fract_y
_atom_site_fract_z
_atom_site_U_iso_or_equiv
_atom_site_adp_type
_atom_site_occupancy
_atom_site_symmetry_multiplicity
_atom_site_calc_flag
_atom_site_refinement_flags
_atom_site_disorder_assembly
_atom_site_disorder_group
Mn1 Mn 0.68921(4) 0.27505(6) 0.77029(2) 0.02841(18) Uani 1 1 d . . .
O1 O 0.73706(18) 0.4944(3) 0.76722(11) 0.0324(6) Uani 1 1 d . . .
O2 O 0.70153(17) 0.7106(3) 0.79782(12) 0.0335(6) Uani 1 1 d . . .
N1 N 0.6120(2) 0.1210(3) 0.84486(13) 0.0306(7) Uani 1 1 d . . .
N2 N 0.5569(2) 0.4039(3) 0.80783(14) 0.0296(7) Uani 1 1 d . . .
N3 N 0.8001(2) 0.2295(3) 0.85201(14) 0.0330(7) Uani 1 1 d . . .
N4 N 0.5744(2) 0.2662(3) 0.68756(14) 0.0328(7) Uani 1 1 d . . .
C1 C 0.5364(3) 0.0269(4) 0.81364(18) 0.0362(9) Uani 1 1 d . . .
H1A H 0.5715 -0.0452 0.7882 0.043 Uiso 1 1 calc R . .
H1B H 0.4956 0.0820 0.7818 0.043 Uiso 1 1 calc R . .
C2 C 0.4674(3) -0.0451(4) 0.86062(18) 0.0367(9) Uani 1 1 d . . .
C3 C 0.4988(3) -0.1620(4) 0.89615(19) 0.0404(10) Uani 1 1 d . . .
H3A H 0.5650 -0.1947 0.8920 0.048 Uiso 1 1 calc R . .
C4 C 0.4344(3) -0.2310(5) 0.93748(19) 0.0461(11) Uani 1 1 d . . .
H4A H 0.4558 -0.3128 0.9600 0.055 Uiso 1 1 calc R . .
C5 C 0.3401(3) -0.1818(5) 0.94598(19) 0.0474(11) Uani 1 1 d . . .
H5A H 0.2962 -0.2292 0.9744 0.057 Uiso 1 1 calc R . .
C6 C 0.3090(3) -0.0629(5) 0.9131(2) 0.0495(11) Uani 1 1 d . . .
H6A H 0.2442 -0.0273 0.9200 0.059 Uiso 1 1 calc R . .
C7 C 0.3718(3) 0.0047(4) 0.8702(2) 0.0433(10) Uani 1 1 d . . .
H7A H 0.3494 0.0855 0.8473 0.052 Uiso 1 1 calc R . .
C8 C 0.5659(3) 0.2202(4) 0.89140(17) 0.0343(9) Uani 1 1 d . . .
H8A H 0.6188 0.2709 0.9161 0.041 Uiso 1 1 calc R . .
H8B H 0.5265 0.1676 0.9237 0.041 Uiso 1 1 calc R . .
C9 C 0.4994(3) 0.3235(4) 0.85594(18) 0.0350(9) Uani 1 1 d . . .
H9A H 0.4446 0.2737 0.8327 0.042 Uiso 1 1 calc R . .
H9B H 0.4699 0.3876 0.8884 0.042 Uiso 1 1 calc R . .
C10 C 0.6012(3) 0.5287(4) 0.83870(19) 0.0364(9) Uani 1 1 d . . .
H10A H 0.6256 0.5060 0.8839 0.044 Uiso 1 1 calc R . .
H10B H 0.5501 0.6024 0.8420 0.044 Uiso 1 1 calc R . .
C11 C 0.6857(3) 0.5807(4) 0.79843(17) 0.0304(9) Uani 1 1 d . . .
C12 C 0.4937(3) 0.4446(4) 0.75024(19) 0.0373(9) Uani 1 1 d . . .
H12A H 0.5208 0.5303 0.7303 0.045 Uiso 1 1 calc R . .
H12B H 0.4258 0.4655 0.7653 0.045 Uiso 1 1 calc R . .
C13 C 0.4885(3) 0.3322(4) 0.69897(17) 0.0340(9) Uani 1 1 d . . .
C14 C 0.4032(3) 0.3023(5) 0.6637(2) 0.0508(12) Uani 1 1 d . . .
H14A H 0.3425 0.3469 0.6740 0.061 Uiso 1 1 calc R . .
C15 C 0.4068(3) 0.2062(5) 0.6131(2) 0.0628(14) Uani 1 1 d . . .
H15A H 0.3482 0.1834 0.5884 0.075 Uiso 1 1 calc R . .
C16 C 0.4952(3) 0.1442(5) 0.5989(2) 0.0538(12) Uani 1 1 d . . .
H16A H 0.4997 0.0805 0.5632 0.065 Uiso 1 1 calc R . .
C17 C 0.5765(3) 0.1758(4) 0.63701(18) 0.0401(10) Uani 1 1 d . . .
H17A H 0.6377 0.1318 0.6274 0.048 Uiso 1 1 calc R . .
C18 C 0.6894(3) 0.0390(4) 0.88021(18) 0.0354(9) Uani 1 1 d . . .
H18A H 0.7018 -0.0476 0.8552 0.043 Uiso 1 1 calc R . .
H18B H 0.6647 0.0123 0.9242 0.043 Uiso 1 1 calc R . .
C19 C 0.7855(3) 0.1167(4) 0.88919(17) 0.0334(9) Uani 1 1 d . . .
C20 C 0.8588(3) 0.0682(5) 0.9327(2) 0.0493(11) Uani 1 1 d . . .
H20A H 0.8479 -0.0132 0.9582 0.059 Uiso 1 1 calc R . .
C21 C 0.9475(3) 0.1392(5) 0.9385(2) 0.0561(13) Uani 1 1 d . . .
H21A H 0.9978 0.1085 0.9688 0.067 Uiso 1 1 calc R . .
C22 C 0.9625(3) 0.2549(4) 0.9002(2) 0.0486(11) Uani 1 1 d . . .
H22A H 1.0236 0.3043 0.9027 0.058 Uiso 1 1 calc R . .
C23 C 0.8875(3) 0.2973(4) 0.85836(19) 0.0400(10) Uani 1 1 d . . .
H23A H 0.8974 0.3784 0.8325 0.048 Uiso 1 1 calc R . .
Cl1 Cl 0.74998(9) 0.11036(13) 0.48673(5) 0.0550(3) Uani 1 1 d D . .
O11 O 0.7127(3) 0.0030(4) 0.52682(18) 0.0951(13) Uani 1 1 d D A .
O12 O 0.7359(10) 0.2361(7) 0.5211(6) 0.149(6) Uani 0.50 1 d PD A 1
O13 O 0.7040(9) 0.1115(15) 0.4263(4) 0.157(8) Uani 0.50 1 d PD A 1
O14 O 0.8512(5) 0.0885(13) 0.4816(6) 0.118(5) Uani 0.50 1 d PD A 1
O22 O 0.6826(7) 0.2197(9) 0.4841(6) 0.112(4) Uani 0.50 1 d PD A 2
O23 O 0.7565(10) 0.0555(11) 0.4212(3) 0.120(5) Uani 0.50 1 d PD A 2
O24 O 0.8425(6) 0.1512(13) 0.5052(6) 0.123(6) Uani 0.50 1 d PD A 2
O1S O 0.7606(3) 0.1679(5) 0.2950(2) 0.1081(15) Uani 1 1 d . . .
H1S H 0.7590 0.1343 0.3381 0.162 Uiso 1 1 d R . .
C1S C 0.6774(4) 0.2441(8) 0.2741(3) 0.107(2) Uani 1 1 d . . .
H1S1 H 0.6651 0.3195 0.3054 0.161 Uiso 1 1 d R . .
H1S2 H 0.6193 0.1827 0.2714 0.161 Uiso 1 1 d R . .
H1S3 H 0.6896 0.2835 0.2303 0.161 Uiso 1 1 d R . .

loop_
_atom_site_aniso_label
_atom_site_aniso_U_11
_atom_site_aniso_U_22
_atom_site_aniso_U_33
_atom_site_aniso_U_23
_atom_site_aniso_U_13
_atom_site_aniso_U_12
Mn1 0.0329(3) 0.0247(3) 0.0275(3) 0.0003(3) -0.0015(2) -0.0005(3)
O1 0.0374(14) 0.0251(15) 0.0348(15) 0.0003(12) 0.0025(12) 0.0030(12)
O2 0.0398(15) 0.0237(15) 0.0370(14) -0.0021(12) 0.0021(11) -0.0056(12)
N1 0.0366(17) 0.0259(18) 0.0293(16) -0.0020(14) -0.0014(14) -0.0048(14)
N2 0.0327(17) 0.0253(19) 0.0308(16) -0.0045(14) 0.0016(14) -0.0042(14)
N3 0.0378(18) 0.0301(19) 0.0310(16) 0.0030(15) -0.0041(13) -0.0019(15)
N4 0.0371(18) 0.0312(19) 0.0300(16) 0.0016(15) -0.0008(13) 0.0026(15)
C1 0.046(2) 0.029(2) 0.034(2) -0.0055(18) -0.0006(18) -0.0065(18)
C2 0.047(2) 0.030(2) 0.032(2) -0.0058(19) -0.0007(18) -0.0085(19)
C3 0.047(2) 0.032(2) 0.042(2) -0.008(2) 0.0105(19) -0.006(2)
C4 0.060(3) 0.037(3) 0.041(2) -0.002(2) 0.003(2) -0.008(2)
C5 0.050(3) 0.057(3) 0.036(2) -0.003(2) 0.002(2) -0.018(2)
C6 0.039(2) 0.057(3) 0.052(3) -0.007(2) -0.002(2) -0.007(2)
C7 0.042(2) 0.038(3) 0.050(3) -0.001(2) -0.007(2) -0.008(2)
C8 0.042(2) 0.033(2) 0.0280(19) -0.0026(18) 0.0041(16) -0.0083(19)
C9 0.037(2) 0.031(2) 0.037(2) -0.0024(18) 0.0055(17) -0.0054(17)
C10 0.042(2) 0.026(2) 0.041(2) -0.0079(18) 0.0047(18) -0.0068(18)
C11 0.035(2) 0.027(2) 0.0281(19) 0.0020(18) -0.0065(16) -0.0041(18)
C12 0.039(2) 0.029(2) 0.045(2) 0.0028(19) 0.0024(18) 0.0036(18)
C13 0.039(2) 0.033(2) 0.030(2) 0.0016(17) -0.0056(17) 0.0045(18)
C14 0.045(3) 0.056(3) 0.051(3) -0.003(2) -0.012(2) 0.011(2)
C15 0.056(3) 0.068(4) 0.064(3) -0.018(3) -0.026(2) 0.006(3)
C16 0.066(3) 0.056(3) 0.039(2) -0.014(2) -0.016(2) 0.013(2)
C17 0.046(2) 0.040(3) 0.034(2) -0.0016(19) -0.0029(19) 0.0102(19)
C18 0.050(2) 0.024(2) 0.032(2) 0.0030(17) -0.0027(18) -0.0012(18)
C19 0.041(2) 0.029(2) 0.029(2) -0.0015(18) -0.0009(17) 0.0044(18)
C20 0.055(3) 0.043(3) 0.049(3) 0.013(2) -0.009(2) 0.003(2)
C21 0.050(3) 0.062(3) 0.056(3) 0.017(3) -0.018(2) 0.003(2)
C22 0.042(2) 0.050(3) 0.053(3) -0.002(2) -0.008(2) -0.005(2)
C23 0.041(2) 0.034(3) 0.045(2) 0.0001(19) -0.0066(19) -0.0084(19)
Cl1 0.0532(7) 0.0651(9) 0.0467(7) -0.0041(6) 0.0003(6) -0.0054(6)
O11 0.125(3) 0.074(3) 0.088(3) -0.001(2) 0.043(3) -0.017(2)
O12 0.226(15) 0.066(7) 0.162(11) -0.069(7) 0.133(10) -0.071(9)
O13 0.149(11) 0.206(19) 0.113(11) 0.039(11) -0.101(9) -0.017(11)
O14 0.066(7) 0.189(13) 0.101(10) -0.012(8) 0.038(7) 0.004(7)
O22 0.089(7) 0.091(8) 0.154(11) -0.015(7) -0.023(7) 0.044(6)
O23 0.243(16) 0.083(7) 0.036(5) 0.001(4) 0.027(7) -0.032(9)
O24 0.079(8) 0.191(14) 0.096(9) 0.021(9) -0.055(7) -0.048(8)
O1S 0.089(3) 0.150(4) 0.086(3) 0.021(3) 0.010(2) 0.036(3)
C1S 0.074(4) 0.156(7) 0.091(5) -0.002(4) -0.015(3) 0.040(4)

loop_
_atom_type_symbol
_atom_type_description
_atom_type_scat_dispersion_real
_atom_type_scat_dispersion_imag
_atom_type_scat_source
C C 0.0033 0.0016 'International Tables Vol C Tables 4.2.6.8 and 6.1.1.4'
H H 0.0000 0.0000 'International Tables Vol C Tables 4.2.6.8 and 6.1.1.4'
N N 0.0061 0.0033 'International Tables Vol C Tables 4.2.6.8 and 6.1.1.4'
O O 0.0106 0.0060 'International Tables Vol C Tables 4.2.6.8 and 6.1.1.4'
Cl Cl 0.1484 0.1585 'International Tables Vol C Tables 4.2.6.8 and 6.1.1.4'
Mn Mn 0.3368 0.7283 'International Tables Vol C Tables 4.2.6.8 and 6.1.1.4'

loop_
_geom_angle_atom_site_label_1
_geom_angle_atom_site_label_2
_geom_angle_atom_site_label_3
_geom_angle
_geom_angle_site_symmetry_1
_geom_angle_site_symmetry_3
_geom_angle_publ_flag
O2 Mn1 O1 93.06(10) 2_646 . ?
O2 Mn1 N3 87.85(10) 2_646 . ?
O1 Mn1 N3 90.97(10) . . ?
O2 Mn1 N4 88.86(10) 2_646 . ?
O1 Mn1 N4 102.19(10) . . ?
N3 Mn1 N4 166.59(12) . . ?
O2 Mn1 N2 156.45(10) 2_646 . ?
O1 Mn1 N2 74.05(10) . . ?
N3 Mn1 N2 111.52(10) . . ?
N4 Mn1 N2 75.15(10) . . ?
O2 Mn1 N1 123.31(10) 2_646 . ?
O1 Mn1 N1 138.35(9) . . ?
N3 Mn1 N1 72.74(10) . . ?
N4 Mn1 N1 98.42(10) . . ?
N2 Mn1 N1 76.90(10) . . ?
C11 O1 Mn1 116.9(2) . . ?
C11 O2 Mn1 114.3(2) . 2_656 ?
C18 N1 C8 109.6(3) . . ?
C18 N1 C1 110.4(3) . . ?
C8 N1 C1 111.5(3) . . ?
C18 N1 Mn1 109.1(2) . . ?
C8 N1 Mn1 101.4(2) . . ?
C1 N1 Mn1 114.4(2) . . ?
C10 N2 C9 111.1(3) . . ?
C10 N2 C12 109.8(3) . . ?
C9 N2 C12 111.0(3) . . ?
C10 N2 Mn1 105.5(2) . . ?
C9 N2 Mn1 110.9(2) . . ?
C12 N2 Mn1 108.4(2) . . ?
C17 N4 C13 118.0(3) . . ?
C17 N4 Mn1 124.4(2) . . ?
C13 N4 Mn1 115.7(2) . . ?
C19 N3 C23 118.5(3) . . ?
C19 N3 Mn1 117.9(2) . . ?
C23 N3 Mn1 122.7(2) . . ?
N1 C1 C2 115.7(3) . . ?
N1 C1 H1A 108.4 . . ?
C2 C1 H1A 108.4 . . ?
N1 C1 H1B 108.4 . . ?
C2 C1 H1B 108.4 . . ?
H1A C1 H1B 107.4 . . ?
C7 C2 C3 118.4(4) . . ?
C7 C2 C1 120.9(4) . . ?
C3 C2 C1 120.7(4) . . ?
C4 C3 C2 120.6(4) . . ?
C4 C3 H3A 119.7 . . ?
C2 C3 H3A 119.7 . . ?
C5 C4 C3 120.3(4) . . ?
C5 C4 H4A 119.8 . . ?
C3 C4 H4A 119.8 . . ?
C4 C5 C6 119.8(4) . . ?
C4 C5 H5A 120.1 . . ?
C6 C5 H5A 120.1 . . ?
C5 C6 C7 120.4(4) . . ?
C5 C6 H6A 119.8 . . ?
C7 C6 H6A 119.8 . . ?
C6 C7 C2 120.4(4) . . ?
C6 C7 H7A 119.8 . . ?
C2 C7 H7A 119.8 . . ?
N1 C8 C9 111.9(3) . . ?
N1 C8 H8A 109.2 . . ?
C9 C8 H8A 109.2 . . ?
N1 C8 H8B 109.2 . . ?
C9 C8 H8B 109.2 . . ?
H8A C8 H8B 107.9 . . ?
N2 C9 C8 110.1(3) . . ?
N2 C9 H9A 109.6 . . ?
C8 C9 H9A 109.6 . . ?
N2 C9 H9B 109.6 . . ?
C8 C9 H9B 109.6 . . ?
H9A C9 H9B 108.1 . . ?
N2 C10 C11 110.3(3) . . ?
N2 C10 H10A 109.6 . . ?
C11 C10 H10A 109.6 . . ?
N2 C10 H10B 109.6 . . ?
C11 C10 H10B 109.6 . . ?
H10A C10 H10B 108.1 . . ?
O1 C11 O2 123.4(3) . . ?
O1 C11 C10 119.0(3) . . ?
O2 C11 C10 117.6(3) . . ?
N2 C12 C13 111.8(3) . . ?
N2 C12 H12A 109.3 . . ?
C13 C12 H12A 109.3 . . ?
N2 C12 H12B 109.3 . . ?
C13 C12 H12B 109.3 . . ?
H12A C12 H12B 107.9 . . ?
N4 C13 C14 121.8(4) . . ?
N4 C13 C12 115.6(3) . . ?
C14 C13 C12 122.5(4) . . ?
C13 C14 C15 119.0(4) . . ?
C13 C14 H14A 120.5 . . ?
C15 C14 H14A 120.5 . . ?
C16 C15 C14 119.5(4) . . ?
C16 C15 H15A 120.3 . . ?
C14 C15 H15A 120.3 . . ?
C17 C16 C15 118.5(4) . . ?
C17 C16 H16A 120.7 . . ?
C15 C16 H16A 120.7 . . ?
N4 C17 C16 123.1(4) . . ?
N4 C17 H17A 118.4 . . ?
C16 C17 H17A 118.4 . . ?
N1 C18 C19 112.9(3) . . ?
N1 C18 H18A 109.0 . . ?
C19 C18 H18A 109.0 . . ?
N1 C18 H18B 109.0 . . ?
C19 C18 H18B 109.0 . . ?
H18A C18 H18B 107.8 . . ?
N3 C19 C20 121.2(4) . . ?
N3 C19 C18 118.2(3) . . ?
C20 C19 C18 120.5(4) . . ?
C21 C20 C19 119.4(4) . . ?
C21 C20 H20A 120.3 . . ?
C19 C20 H20A 120.3 . . ?
C22 C21 C20 119.3(4) . . ?
C22 C21 H21A 120.3 . . ?
C20 C21 H21A 120.3 . . ?
C23 C22 C21 118.4(4) . . ?
C23 C22 H22A 120.8 . . ?
C21 C22 H22A 120.8 . . ?
N3 C23 C22 123.2(4) . . ?
N3 C23 H23A 118.4 . . ?
C22 C23 H23A 118.4 . . ?
O13 Cl1 O11 111.3(5) . . ?
O14 Cl1 O11 107.2(5) . . ?
O13 Cl1 O12 111.9(6) . . ?
O13 Cl1 O14 111.4(6) . . ?
O14 Cl1 O12 108.1(5) . . ?
O12 Cl1 O11 106.8(4) . . ?
O24 Cl1 O22 112.9(6) . . ?
O24 Cl1 O11 113.0(5) . . ?
O22 Cl1 O11 109.6(4) . . ?
O24 Cl1 O23 106.8(5) . . ?
O22 Cl1 O23 107.2(5) . . ?
O11 Cl1 O23 107.0(4) . . ?
C1S O1S H1S 115.5 . . ?
O1S C1S H1S1 109.7 . . ?
O1S C1S H1S2 109.6 . . ?
H1S1 C1S H1S2 109.5 . . ?
O1S C1S H1S3 109.1 . . ?
H1S1 C1S H1S3 109.5 . . ?
H1S2 C1S H1S3 109.5 . . ?

loop_
_geom_bond_atom_site_label_1
_geom_bond_atom_site_label_2
_geom_bond_distance
_geom_bond_site_symmetry_2
_geom_bond_publ_flag
Mn1 O2 2.130(2) 2_646 ?
Mn1 O1 2.205(3) . ?
Mn1 N3 2.246(3) . ?
Mn1 N4 2.254(3) . ?
Mn1 N2 2.312(3) . ?
Mn1 N1 2.370(3) . ?
O1 C11 1.259(4) . ?
O2 C11 1.266(4) . ?
O2 Mn1 2.130(2) 2_656 ?
N1 C18 1.478(5) . ?
N1 C8 1.486(4) . ?
N1 C1 1.492(4) . ?
N2 C10 1.473(4) . ?
N2 C9 1.475(4) . ?
N2 C12 1.480(5) . ?
N4 C17 1.342(5) . ?
N4 C13 1.344(4) . ?
N3 C19 1.337(5) . ?
N3 C23 1.348(5) . ?
C1 C2 1.511(5) . ?
C1 H1A 0.990 . ?
C1 H1B 0.990 . ?
C2 C7 1.391(5) . ?
C2 C3 1.394(5) . ?
C3 C4 1.387(5) . ?
C3 H3A 0.950 . ?
C4 C5 1.368(6) . ?
C4 H4A 0.950 . ?
C5 C6 1.382(6) . ?
C5 H5A 0.950 . ?
C6 C7 1.386(6) . ?
C6 H6A 0.950 . ?
C7 H7A 0.950 . ?
C8 C9 1.508(5) . ?
C8 H8A 0.990 . ?
C8 H8B 0.990 . ?
C9 H9A 0.990 . ?
C9 H9B 0.990 . ?
C10 C11 1.500(5) . ?
C10 H10A 0.990 . ?
C10 H10B 0.990 . ?
C12 C13 1.498(5) . ?
C12 H12A 0.990 . ?
C12 H12B 0.990 . ?
C13 C14 1.369(5) . ?
C14 C15 1.380(6) . ?
C14 H14A 0.950 . ?
C15 C16 1.368(6) . ?
C15 H15A 0.950 . ?
C16 C17 1.359(5) . ?
C16 H16A 0.950 . ?
C17 H17A 0.950 . ?
C18 C19 1.501(5) . ?
C18 H18A 0.990 . ?
C18 H18B 0.990 . ?
C19 C20 1.388(5) . ?
C20 C21 1.379(6) . ?
C20 H20A 0.950 . ?
C21 C22 1.373(6) . ?
C21 H21A 0.950 . ?
C22 C23 1.364(5) . ?
C22 H22A 0.950 . ?
C23 H23A 0.950 . ?
Cl1 O11 1.411(3) . ?
Cl1 O12 1.409(6) . ?
Cl1 O13 1.357(6) . ?
Cl1 O14 1.385(7) . ?
Cl1 O22 1.388(6) . ?
Cl1 O23 1.431(6) . ?
Cl1 O24 1.351(6) . ?
O1S C1S 1.396(6) . ?
O1S H1S 0.9307 . ?
C1S H1S1 0.980 . ?
C1S H1S2 0.980 . ?
C1S H1S3 0.980 . ?
